data_9008255
loop_
_publ_author_name
'Kudoh, Y.'
'Takeuchi, Y.'

_publ_section_title
;
 The superstructure of stannoidite
;
_journal_name_full 'Zeitschrift fur Kristallographie'
_journal_page_first 145
_journal_page_last 160
_journal_volume 144
_journal_year 1976
_chemical_compound_source 'Konjo mine, Japan'
_chemical_formula_sum 'Cu8 Fe2.15 S12 Sn2 Zn0.85'
_chemical_name_mineral Stannoidite
_space_group_IT_number 23
_symmetry_space_group_name_Hall 'I 2 2'
_symmetry_space_group_name_H-M 'I 2 2 2'
_cell_angle_alpha 90
_cell_angle_beta 90
_cell_angle_gamma 90
_cell_length_a 10.767
_cell_length_b 5.411
_cell_length_c 16.118
_cell_formula_units_Z 2
_cell_volume 939.038
_database_code_amcsd 0010783
_exptl_crystal_density_diffrn 4.620
_cod_original_formula_sum 'Zn.85 Fe2.15 Cu8 Sn2 S12'
_cod_database_code 9008255

loop_
_space_group_symop_operation_xyz
x,y,z
1/2+x,1/2+y,1/2+z
-x,y,-z
1/2-x,1/2+y,1/2-z
x,-y,-z
1/2+x,1/2-y,1/2-z
-x,-y,z
1/2-x,1/2-y,1/2+z

loop_
_atom_site_aniso_label
_atom_site_aniso_U_11
_atom_site_aniso_U_22
_atom_site_aniso_U_33
_atom_site_aniso_U_12
_atom_site_aniso_U_13
_atom_site_aniso_U_23
Zn1 0.01762 0.01928 0.00790 0.00000 0.00000 0.00000
Fe1 0.01762 0.01928 0.00790 0.00000 0.00000 0.00000
Cu2 0.02760 0.02077 0.01711 0.00000 0.00000 0.00000
Cu3 0.01997 0.02818 0.01448 0.00000 0.00000 0.00000
Cu4 0.01821 0.01780 0.01316 0.00000 0.00000 0.00309
Fe5 0.01586 0.01187 0.00790 -0.00295 0.00000 0.00000
Sn6 0.00822 0.00297 0.00526 0.00030 0.00000 0.00000
Cu7 0.02290 0.01780 0.01974 -0.00207 -0.00176 0.00353
S1 0.01644 0.01038 0.01053 -0.00620 0.00176 -0.00619
S2 0.01410 0.01335 0.00921 0.00797 0.00088 -0.00663
S3 0.01233 0.00890 0.01053 -0.00915 0.00264 -0.00088

loop_
_atom_site_label
_atom_site_fract_x
_atom_site_fract_y
_atom_site_fract_z
_atom_site_occupancy
Zn1 0.00000 0.00000 0.00000 0.85000
Fe1 0.00000 0.00000 0.00000 0.15000
Cu2 0.50000 0.00000 0.00000 1.00000
Cu3 0.00000 0.00000 0.50000 1.00000
Cu4 0.25110 0.00000 0.50000 1.00000
Fe5 0.00000 0.00000 0.32980 1.00000
Sn6 0.00000 0.50000 0.16930 1.00000
Cu7 0.24650 0.01070 0.16950 1.00000
S1 0.13080 0.24430 0.08260 1.00000
S2 0.37920 0.75580 0.08010 1.00000
S3 0.12940 0.74880 0.25460 1.00000

loop_
_cod_related_entry_id
_cod_related_entry_database
_cod_related_entry_code
1 AMCSD 0010783
